data_7212829
loop_
_publ_author_name
'Terrasson, Vincent'
'Garc\'ia, Yolanda'
'Farr\`as, Pau'
'Teixidor, Francesc'
'Vi\~nas, Clara'
'Planas, Jos\'e Giner'
'Prim, Damien'
'Light, Mark E.'
'Hursthouse, Michael B.'

_publ_section_title
;
 Crystal engineering of o-carboranyl alcohols: syntheses, crystal
 structures and thermal properties
;
_journal_issue 12
_journal_name_full CrystEngComm
_journal_page_first 4109
_journal_paper_doi 10.1039/c0ce00169d
_journal_volume 12
_journal_year 2010
_chemical_compound_source 'Jose Giner Planas'
_chemical_formula_sum 'C15 H22 B10 O'
_chemical_formula_weight 326.43
_chemical_name_systematic
;
?
;
_space_group_IT_number 15
_symmetry_cell_setting monoclinic
_symmetry_space_group_name_Hall '-C 2yc'
_symmetry_space_group_name_H-M 'C 1 2/c 1'
_atom_sites_solution_hydrogens geom
_atom_sites_solution_primary direct
_atom_sites_solution_secondary difmap
_audit_creation_method SHELXL-97
_cell_angle_alpha 90.00
_cell_angle_beta 96.012(2)
_cell_angle_gamma 90.00
_cell_formula_units_Z 8
_cell_length_a 19.0233(5)
_cell_length_b 8.3839(2)
_cell_length_c 22.8968(7)
_cell_measurement_reflns_used 19050
_cell_measurement_temperature 120(2)
_cell_measurement_theta_max 27.48
_cell_measurement_theta_min 2.91
_cell_volume 3631.71(17)
_computing_cell_refinement 'DENZO (Otwinowski & Minor, 1997) & COLLECT (Hooft, R.W.W., 1998)'
_computing_data_collection 'COLLECT (Hooft, R.W.W., 1998)'
_computing_data_reduction 'DENZO (Otwinowski & Minor, 1997) & COLLECT (Hooft, R.W.W., 1998)'
_computing_molecular_graphics 'CAMERON (Watkin, et al., 1993)'
_computing_publication_material 'WINGX (Farrugia, 1998)'
_computing_structure_refinement 'SHELXL-97 (Sheldrick, 1997)'
_computing_structure_solution 'SHELXS-97 (Sheldrick, 1997)'
_diffrn_ambient_temperature 120(2)
_diffrn_detector_area_resol_mean 9.091
_diffrn_measured_fraction_theta_full 0.996
_diffrn_measured_fraction_theta_max 0.996
_diffrn_measurement_device_type 'Bruker-Nonius Roper CCD camera on \k-goniostat'
_diffrn_measurement_method '\f & \w scans'
_diffrn_radiation_monochromator graphite
_diffrn_radiation_source 'Bruker-Nonius FR591 rotating anode'
_diffrn_radiation_type MoK\a
_diffrn_radiation_wavelength 0.71073
_diffrn_reflns_av_R_equivalents 0.0688
_diffrn_reflns_av_sigmaI/netI 0.0591
_diffrn_reflns_limit_h_max 24
_diffrn_reflns_limit_h_min -24
_diffrn_reflns_limit_k_max 10
_diffrn_reflns_limit_k_min -10
_diffrn_reflns_limit_l_max 29
_diffrn_reflns_limit_l_min -26
_diffrn_reflns_number 21122
_diffrn_reflns_theta_full 27.48
_diffrn_reflns_theta_max 27.48
_diffrn_reflns_theta_min 3.14
_exptl_absorpt_coefficient_mu 0.063
_exptl_absorpt_correction_T_max 0.9888
_exptl_absorpt_correction_T_min 0.9808
_exptl_absorpt_correction_type multi-scan
_exptl_absorpt_process_details 'SADABS 2007/2 (Sheldrick, G.M., 2007)'
_exptl_crystal_colour colourless
_exptl_crystal_density_diffrn 1.194
_exptl_crystal_density_method 'not measured'
_exptl_crystal_description fragment
_exptl_crystal_F_000 1360
_exptl_crystal_size_max 0.31
_exptl_crystal_size_mid 0.25
_exptl_crystal_size_min 0.18
_refine_diff_density_max 0.482
_refine_diff_density_min -0.567
_refine_diff_density_rms 0.075
_refine_ls_extinction_coef 0.0055(11)
_refine_ls_extinction_expression Fc^*^=kFc[1+0.001xFc^2^\l^3^/sin(2\q)]^-1/4^
_refine_ls_extinction_method SHELXL
_refine_ls_goodness_of_fit_ref 1.021
_refine_ls_hydrogen_treatment constr
_refine_ls_matrix_type full
_refine_ls_number_parameters 236
_refine_ls_number_reflns 4146
_refine_ls_number_restraints 0
_refine_ls_restrained_S_all 1.021
_refine_ls_R_factor_all 0.0904
_refine_ls_R_factor_gt 0.0614
_refine_ls_shift/su_max 0.000
_refine_ls_shift/su_mean 0.000
_refine_ls_structure_factor_coef Fsqd
_refine_ls_weighting_details 'calc w=1/[\s^2^(Fo^2^)+(0.1064P)^2^+2.6588P] where P=(Fo^2^+2Fc^2^)/3'
_refine_ls_weighting_scheme calc
_refine_ls_wR_factor_gt 0.1672
_refine_ls_wR_factor_ref 0.1883
_reflns_number_gt 2966
_reflns_number_total 4146
_reflns_threshold_expression >2\s(I)
_cod_data_source_file c0ce00169d.txt
_cod_data_source_block 2008acc0741
_cod_original_sg_symbol_H-M 'C 2/c'
_cod_database_code 7212829

loop_
_symmetry_equiv_pos_as_xyz
'x, y, z'
'-x, y, -z+1/2'
'x+1/2, y+1/2, z'
'-x+1/2, y+1/2, -z+1/2'
'-x, -y, -z'
'x, -y, z-1/2'
'-x+1/2, -y+1/2, -z'
'x+1/2, -y+1/2, z-1/2'

loop_
_atom_site_label
_atom_site_type_symbol
_atom_site_fract_x
_atom_site_fract_y
_atom_site_fract_z
_atom_site_U_iso_or_equiv
_atom_site_adp_type
_atom_site_occupancy
_atom_site_symmetry_multiplicity
_atom_site_calc_flag
_atom_site_refinement_flags
C1 C 0.10287(9) 0.5620(2) 0.34752(8) 0.0243(4) Uani 1 1 d .
C2 C 0.18419(9) 0.5593(2) 0.38500(8) 0.0210(4) Uani 1 1 d .
C3 C 0.05083(10) 0.4324(2) 0.35986(9) 0.0297(5) Uani 1 1 d .
C4 C 0.01103(11) 0.4423(3) 0.40704(12) 0.0432(6) Uani 1 1 d .
H4 H 0.0179 0.5293 0.4336 0.052 Uiso 1 1 calc R
C5 C -0.03893(12) 0.3260(4) 0.41579(14) 0.0580(8) Uani 1 1 d .
H5 H -0.0670 0.3354 0.4476 0.070 Uiso 1 1 calc R
C6 C -0.04786(13) 0.1966(3) 0.37822(15) 0.0612(9) Uani 1 1 d .
H6 H -0.0813 0.1161 0.3846 0.073 Uiso 1 1 calc R
C7 C -0.00810(14) 0.1852(3) 0.33156(15) 0.0588(8) Uani 1 1 d .
H7 H -0.0143 0.0962 0.3058 0.071 Uiso 1 1 calc R
C8 C 0.04113(12) 0.3021(3) 0.32153(12) 0.0432(6) Uani 1 1 d .
H8 H 0.0680 0.2936 0.2889 0.052 Uiso 1 1 calc R
C9 C 0.19843(9) 0.4218(2) 0.42969(8) 0.0228(4) Uani 1 1 d .
H9 H 0.1705 0.3264 0.4148 0.027 Uiso 1 1 calc R
C10 C 0.27619(9) 0.3775(2) 0.43779(8) 0.0228(4) Uani 1 1 d .
C11 C 0.32206(10) 0.4471(2) 0.48197(8) 0.0270(4) Uani 1 1 d .
H11 H 0.3043 0.5201 0.5086 0.032 Uiso 1 1 calc R
C12 C 0.39302(10) 0.4105(3) 0.48730(10) 0.0339(5) Uani 1 1 d .
H12 H 0.4239 0.4571 0.5179 0.041 Uiso 1 1 calc R
C13 C 0.41959(10) 0.3060(3) 0.44815(10) 0.0355(5) Uani 1 1 d .
H13 H 0.4688 0.2832 0.4514 0.043 Uiso 1 1 calc R
C14 C 0.37465(11) 0.2352(3) 0.40443(9) 0.0345(5) Uani 1 1 d .
H14 H 0.3929 0.1639 0.3775 0.041 Uiso 1 1 calc R
C15 C 0.30254(10) 0.2681(2) 0.39980(8) 0.0293(4) Uani 1 1 d .
H15 H 0.2713 0.2160 0.3708 0.035 Uiso 1 1 calc R
B3 B 0.12463(11) 0.7049(2) 0.40086(10) 0.0257(5) Uani 1 1 d .
H3 H 0.1001 0.7123 0.4432 0.031 Uiso 1 1 calc R
B4 B 0.07643(12) 0.7543(3) 0.33267(10) 0.0289(5) Uani 1 1 d .
H4A H 0.0201 0.7952 0.3298 0.035 Uiso 1 1 calc R
B5 B 0.10762(12) 0.6314(3) 0.27787(10) 0.0294(5) Uani 1 1 d .
H5A H 0.0717 0.5911 0.2387 0.035 Uiso 1 1 calc R
B6 B 0.17510(11) 0.5053(2) 0.31214(9) 0.0234(4) Uani 1 1 d .
H6A H 0.1838 0.3812 0.2963 0.028 Uiso 1 1 calc R
B7 B 0.21538(12) 0.7479(2) 0.39688(10) 0.0263(5) Uani 1 1 d .
H7A H 0.2510 0.7841 0.4367 0.032 Uiso 1 1 calc R
B8 B 0.14833(12) 0.8763(3) 0.36262(10) 0.0281(5) Uani 1 1 d .
H8A H 0.1397 0.9995 0.3794 0.034 Uiso 1 1 calc R
B9 B 0.13763(13) 0.8315(3) 0.28621(10) 0.0308(5) Uani 1 1 d .
H9A H 0.1220 0.9250 0.2524 0.037 Uiso 1 1 calc R
B10 B 0.19819(12) 0.6762(3) 0.27344(10) 0.0294(5) Uani 1 1 d .
H10 H 0.2224 0.6667 0.2310 0.035 Uiso 1 1 calc R
B11 B 0.24604(11) 0.6266(2) 0.34171(10) 0.0247(4) Uani 1 1 d .
H11A H 0.3020 0.5836 0.3449 0.030 Uiso 1 1 calc R
B12 B 0.22367(12) 0.8284(3) 0.32604(10) 0.0291(5) Uani 1 1 d .
H12A H 0.2647 0.9199 0.3186 0.035 Uiso 1 1 calc R
O1 O 0.17337(7) 0.47325(17) 0.48282(6) 0.0293(3) Uani 1 1 d .
H1 H 0.1290 0.4694 0.4794 0.044 Uiso 1 1 calc R

loop_
_atom_site_aniso_label
_atom_site_aniso_U_11
_atom_site_aniso_U_22
_atom_site_aniso_U_33
_atom_site_aniso_U_23
_atom_site_aniso_U_13
_atom_site_aniso_U_12
C1 0.0214(9) 0.0213(9) 0.0294(10) 0.0013(7) -0.0015(7) 0.0029(7)
C2 0.0229(9) 0.0179(8) 0.0217(9) -0.0002(7) 0.0003(7) -0.0002(7)
C3 0.0207(9) 0.0254(10) 0.0411(12) 0.0072(8) -0.0060(8) 0.0005(7)
C4 0.0268(10) 0.0427(13) 0.0600(16) 0.0122(11) 0.0030(10) 0.0006(9)
C5 0.0306(12) 0.0671(18) 0.075(2) 0.0333(16) 0.0011(12) -0.0067(12)
C6 0.0341(13) 0.0500(16) 0.093(2) 0.0355(16) -0.0249(14) -0.0183(11)
C7 0.0483(15) 0.0326(13) 0.088(2) 0.0092(13) -0.0267(15) -0.0124(11)
C8 0.0343(11) 0.0312(12) 0.0609(16) -0.0005(10) -0.0106(10) -0.0058(9)
C9 0.0251(9) 0.0216(9) 0.0216(9) 0.0022(7) 0.0019(7) 0.0022(7)
C10 0.0250(9) 0.0221(9) 0.0211(9) 0.0039(7) 0.0015(7) 0.0025(7)
C11 0.0278(9) 0.0253(10) 0.0272(10) -0.0018(8) 0.0002(7) 0.0027(7)
C12 0.0269(10) 0.0357(11) 0.0377(12) 0.0028(9) -0.0031(8) -0.0028(8)
C13 0.0249(10) 0.0380(12) 0.0440(13) 0.0087(9) 0.0060(9) 0.0060(8)
C14 0.0378(11) 0.0387(11) 0.0283(11) 0.0042(9) 0.0090(8) 0.0132(9)
C15 0.0348(10) 0.0295(10) 0.0231(10) 0.0005(8) 0.0003(8) 0.0086(8)
B3 0.0297(11) 0.0218(10) 0.0257(11) -0.0012(8) 0.0034(8) 0.0034(8)
B4 0.0314(11) 0.0227(11) 0.0317(12) 0.0023(9) -0.0011(9) 0.0060(9)
B5 0.0382(12) 0.0240(11) 0.0240(11) 0.0000(8) -0.0062(9) 0.0052(9)
B6 0.0258(10) 0.0225(10) 0.0210(10) -0.0008(8) -0.0016(8) 0.0022(8)
B7 0.0326(11) 0.0201(10) 0.0253(11) -0.0006(8) -0.0009(8) -0.0007(8)
B8 0.0361(12) 0.0198(10) 0.0275(12) 0.0013(8) -0.0001(9) 0.0015(9)
B9 0.0407(12) 0.0226(11) 0.0280(12) 0.0039(9) -0.0023(9) 0.0025(9)
B10 0.0386(12) 0.0262(11) 0.0236(11) 0.0036(9) 0.0043(9) 0.0042(9)
B11 0.0258(10) 0.0234(10) 0.0249(11) 0.0021(8) 0.0023(8) 0.0010(8)
B12 0.0334(12) 0.0231(10) 0.0306(12) 0.0049(9) 0.0025(9) -0.0026(9)
O1 0.0271(7) 0.0359(8) 0.0260(7) 0.0042(6) 0.0082(5) 0.0055(6)

loop_
_atom_type_symbol
_atom_type_description
_atom_type_scat_dispersion_real
_atom_type_scat_dispersion_imag
_atom_type_scat_source
C C 0.0033 0.0016 'International Tables Vol C Tables 4.2.6.8 and 6.1.1.4'
H H 0.0000 0.0000 'International Tables Vol C Tables 4.2.6.8 and 6.1.1.4'
B B 0.0013 0.0007 'International Tables Vol C Tables 4.2.6.8 and 6.1.1.4'
O O 0.0106 0.0060 'International Tables Vol C Tables 4.2.6.8 and 6.1.1.4'

loop_
_geom_angle_atom_site_label_1
_geom_angle_atom_site_label_2
_geom_angle_atom_site_label_3
_geom_angle
C3 C1 C2 118.50(14)
C3 C1 B5 121.16(16)
C2 C1 B5 110.10(14)
C3 C1 B4 121.84(15)
C2 C1 B4 110.34(14)
B5 C1 B4 62.43(13)
C3 C1 B3 118.50(16)
C2 C1 B3 60.77(11)
B5 C1 B3 113.00(14)
B4 C1 B3 62.06(12)
C3 C1 B6 117.13(15)
C2 C1 B6 60.33(11)
B5 C1 B6 62.30(12)
B4 C1 B6 113.34(15)
B3 C1 B6 112.16(14)
C9 C2 C1 115.71(14)
C9 C2 B7 123.58(14)
C1 C2 B7 110.79(13)
C9 C2 B11 123.06(14)
C1 C2 B11 110.49(14)
B7 C2 B11 62.39(12)
C9 C2 B6 116.00(14)
C1 C2 B6 61.11(11)
B7 C2 B6 113.45(14)
B11 C2 B6 61.99(12)
C9 C2 B3 117.41(15)
C1 C2 B3 60.80(11)
B7 C2 B3 62.33(12)
B11 C2 B3 113.21(14)
B6 C2 B3 112.84(14)
C4 C3 C8 119.2(2)
C4 C3 C1 121.55(19)
C8 C3 C1 119.2(2)
C3 C4 C5 120.5(3)
C3 C4 H4 119.7
C5 C4 H4 119.7
C4 C5 C6 120.1(3)
C4 C5 H5 120.0
C6 C5 H5 120.0
C7 C6 C5 119.7(2)
C7 C6 H6 120.1
C5 C6 H6 120.1
C6 C7 C8 120.9(3)
C6 C7 H7 119.5
C8 C7 H7 119.5
C7 C8 C3 119.5(3)
C7 C8 H8 120.2
C3 C8 H8 120.2
O1 C9 C10 112.35(14)
O1 C9 C2 106.83(14)
C10 C9 C2 111.37(15)
O1 C9 H9 108.7
C10 C9 H9 108.7
C2 C9 H9 108.7
C15 C10 C11 119.36(17)
C15 C10 C9 119.65(16)
C11 C10 C9 120.98(17)
C12 C11 C10 120.31(19)
C12 C11 H11 119.8
C10 C11 H11 119.8
C11 C12 C13 120.26(19)
C11 C12 H12 119.9
C13 C12 H12 119.9
C14 C13 C12 120.05(19)
C14 C13 H13 120.0
C12 C13 H13 120.0
C13 C14 C15 120.00(19)
C13 C14 H14 120.0
C15 C14 H14 120.0
C10 C15 C14 119.94(18)
C10 C15 H15 120.0
C14 C15 H15 120.0
C2 B3 C1 58.43(10)
C2 B3 B8 105.26(15)
C1 B3 B8 105.56(15)
C2 B3 B4 105.63(15)
C1 B3 B4 58.49(11)
B8 B3 B4 60.60(12)
C2 B3 B7 58.02(11)
C1 B3 B7 105.43(15)
B8 B3 B7 60.61(12)
B4 B3 B7 108.85(16)
C2 B3 H3 124.2
C1 B3 H3 123.9
B8 B3 H3 122.4
B4 B3 H3 121.7
B7 B3 H3 121.9
C1 B4 B5 58.67(12)
C1 B4 B3 59.45(11)
B5 B4 B3 107.84(15)
C1 B4 B9 105.32(15)
B5 B4 B9 60.00(13)
B3 B4 B9 107.50(16)
C1 B4 B8 105.41(14)
B5 B4 B8 107.75(16)
B3 B4 B8 59.44(12)
B9 B4 B8 59.91(13)
C1 B4 H4A 124.0
B5 B4 H4A 121.7
B3 B4 H4A 121.7
B9 B4 H4A 122.4
B8 B4 H4A 122.5
C1 B5 B4 58.90(12)
C1 B5 B9 105.61(15)
B4 B5 B9 60.15(13)
C1 B5 B10 105.76(15)
B4 B5 B10 108.41(16)
B9 B5 B10 60.25(13)
C1 B5 B6 59.52(11)
B4 B5 B6 108.22(15)
B9 B5 B6 107.74(15)
B10 B5 B6 59.47(12)
C1 B5 H5A 123.8
B4 B5 H5A 121.3
B9 B5 H5A 122.2
B10 B5 H5A 122.1
B6 B5 H5A 121.6
C2 B6 C1 58.56(11)
C2 B6 B10 105.56(14)
C1 B6 B10 105.27(14)
C2 B6 B11 58.77(11)
C1 B6 B11 105.91(15)
B10 B6 B11 60.31(12)
C2 B6 B5 105.40(14)
C1 B6 B5 58.18(12)
B10 B6 B5 60.16(13)
B11 B6 B5 108.27(15)
C2 B6 H6A 123.7
C1 B6 H6A 123.9
B10 B6 H6A 122.6
B11 B6 H6A 121.7
B5 B6 H6A 122.2
C2 B7 B11 59.12(12)
C2 B7 B3 59.65(11)
B11 B7 B3 108.40(15)
C2 B7 B12 105.66(15)
B11 B7 B12 59.96(12)
B3 B7 B12 107.66(15)
C2 B7 B8 105.61(14)
B11 B7 B8 107.86(15)
B3 B7 B8 59.43(12)
B12 B7 B8 59.89(13)
C2 B7 H7A 123.6
B11 B7 H7A 121.4
B3 B7 H7A 121.5
B12 B7 H7A 122.4
B8 B7 H7A 122.5
B3 B8 B12 108.05(15)
B3 B8 B9 107.87(15)
B12 B8 B9 60.32(13)
B3 B8 B7 59.96(12)
B12 B8 B7 59.85(13)
B9 B8 B7 107.89(16)
B3 B8 B4 59.96(12)
B12 B8 B4 108.19(16)
B9 B8 B4 59.84(13)
B7 B8 B4 107.83(15)
B3 B8 H8A 121.8
B12 B8 H8A 121.5
B9 B8 H8A 121.7
B7 B8 H8A 121.9
B4 B8 H8A 121.8
B5 B9 B8 107.91(16)
B5 B9 B4 59.85(13)
B8 B9 B4 60.25(13)
B5 B9 B10 59.89(13)
B8 B9 B10 107.81(15)
B4 B9 B10 107.88(15)
B5 B9 B12 107.93(15)
B8 B9 B12 59.84(13)
B4 B9 B12 108.13(15)
B10 B9 B12 60.04(13)
B5 B9 H9A 121.9
B8 B9 H9A 121.8
B4 B9 H9A 121.6
B10 B9 H9A 121.8
B12 B9 H9A 121.7
B6 B10 B11 59.93(12)
B6 B10 B5 60.38(12)
B11 B10 B5 108.15(16)
B6 B10 B9 108.16(16)
B11 B10 B9 107.90(16)
B5 B10 B9 59.87(13)
B6 B10 B12 107.81(15)
B11 B10 B12 59.70(12)
B5 B10 B12 107.99(16)
B9 B10 B12 60.14(13)
B6 B10 H10 121.6
B11 B10 H10 121.8
B5 B10 H10 121.6
B9 B10 H10 121.7
B12 B10 H10 121.9
C2 B11 B6 59.23(11)
C2 B11 B7 58.49(11)
B6 B11 B7 108.00(15)
C2 B11 B10 105.49(15)
B6 B11 B10 59.76(12)
B7 B11 B10 108.53(15)
C2 B11 B12 105.48(15)
B6 B11 B12 108.33(14)
B7 B11 B12 60.35(13)
B10 B11 B12 60.51(12)
C2 B11 H11A 124.3
B6 B11 H11A 121.5
B7 B11 H11A 121.5
B10 B11 H11A 122.0
B12 B11 H11A 121.8
B11 B12 B8 107.95(15)
B11 B12 B7 59.69(12)
B8 B12 B7 60.27(12)
B11 B12 B9 107.73(15)
B8 B12 B9 59.84(13)
B7 B12 B9 107.85(16)
B11 B12 B10 59.79(12)
B8 B12 B10 107.65(16)
B7 B12 B10 107.43(15)
B9 B12 B10 59.83(13)
B11 B12 H12A 121.9
B8 B12 H12A 121.7
B7 B12 H12A 121.9
B9 B12 H12A 121.9
B10 B12 H12A 122.1
C9 O1 H1 109.5

loop_
_geom_bond_atom_site_label_1
_geom_bond_atom_site_label_2
_geom_bond_distance
C1 C3 1.516(3)
C1 C2 1.689(2)
C1 B5 1.709(3)
C1 B4 1.713(3)
C1 B3 1.730(3)
C1 B6 1.733(3)
C2 C9 1.546(2)
C2 B7 1.700(3)
C2 B11 1.712(3)
C2 B6 1.720(3)
C2 B3 1.730(3)
C3 C4 1.385(3)
C3 C8 1.402(3)
C4 C5 1.391(3)
C4 H4 0.9500
C5 C6 1.384(5)
C5 H5 0.9500
C6 C7 1.375(4)
C6 H6 0.9500
C7 C8 1.391(3)
C7 H7 0.9500
C8 H8 0.9500
C9 O1 1.419(2)
C9 C10 1.518(2)
C9 H9 1.0000
C10 C15 1.393(3)
C10 C11 1.393(3)
C11 C12 1.377(3)
C11 H11 0.9500
C12 C13 1.386(3)
C12 H12 0.9500
C13 C14 1.381(3)
C13 H13 0.9500
C14 C15 1.392(3)
C14 H14 0.9500
C15 H15 0.9500
B3 B8 1.766(3)
B3 B4 1.775(3)
B3 B7 1.775(3)
B3 H3 1.1200
B4 B5 1.773(3)
B4 B9 1.779(3)
B4 B8 1.786(3)
B4 H4A 1.1200
B5 B9 1.776(3)
B5 B10 1.777(3)
B5 B6 1.780(3)
B5 H5A 1.1200
B6 B10 1.764(3)
B6 B11 1.767(3)
B6 H6A 1.1200
B7 B11 1.767(3)
B7 B12 1.779(3)
B7 B8 1.787(3)
B7 H7A 1.1200
B8 B12 1.780(3)
B8 B9 1.780(3)
B8 H8A 1.1200
B9 B10 1.783(3)
B9 B12 1.789(3)
B9 H9A 1.1200
B10 B11 1.774(3)
B10 B12 1.787(3)
B10 H10 1.1200
B11 B12 1.772(3)
B11 H11A 1.1200
B12 H12A 1.1200
O1 H1 0.8400
